data_5000383
loop_
_publ_author_name
'Ling Tong'
'Heidi Lau'
'Douglas M. Ho'
'Robert A. Pascal'

_publ_section_title
;
Polyphenylbiphenyls and Polyphenylfluorenes
;
_journal_name_full 'Journal of the American Chemical Society'
_journal_page_first 6000
_journal_page_last 6006
_journal_paper_doi 10.1021/ja980322r
_journal_volume 120
_journal_year 1998
_chemical_formula_moiety
;
C48 H34
;
_chemical_formula_sum 'C48 H34'
_chemical_melting_point 619.15
_chemical_name_common
;
2,4,6,2'4',6'-Hexaphenyl-1,1'-biphenyl
;
_chemical_name_systematic
;
3',5',4'',6''-Tetraphenyl-1,1':2',1'':2'',1'''-quaterphenyl
;
_space_group_IT_number 52
_space_group_name_Hall '-P 2a 2bc'
_space_group_name_H-M_alt 'P n n a'
_symmetry_cell_setting orthorhombic
_symmetry_Int_Tables_number 52
_symmetry_space_group_name_Hall '-P 2a 2bc'
_symmetry_space_group_name_H-M 'P n n a'
_atom_sites_solution_hydrogens difmap
_atom_sites_solution_primary direct
_atom_sites_solution_secondary difmap
_cell_angle_alpha 90
_cell_angle_beta 90
_cell_angle_gamma 90
_cell_formula_units_Z 4
_cell_length_a 20.912(2)
_cell_length_b 16.579(1)
_cell_length_c 9.737(1)
_cell_measurement_reflns_used 100
_cell_measurement_temperature 230(2)
_cell_measurement_theta_max 14.792
_cell_measurement_theta_min 9.745
_cell_volume 3375.818
_computing_cell_refinement 'Siemens XSCANS'
_computing_data_collection 'Siemens XSCANS'
_computing_data_reduction 'Siemens XSCANS'
_computing_molecular_graphics 'Siemens SHELXTL'
_computing_publication_material 'SHELXL-93, Siemens SHELXTL'
_computing_structure_refinement SHELXL-93
_computing_structure_solution 'Siemens SHELXTL'
_diffrn_ambient_temperature 230
_diffrn_measurement_device 'Siemens P4'
_diffrn_measurement_method '\w scans'
_diffrn_radiation_monochromator graphite
_diffrn_radiation_source 'normal-focus sealed tube'
_diffrn_radiation_type MoK\a
_diffrn_radiation_wavelength 0.71073
_diffrn_reflns_av_R_equivalents 0.0261
_diffrn_reflns_av_sigmaI/netI 0.0740
_diffrn_reflns_limit_h_max 27
_diffrn_reflns_limit_h_min -1
_diffrn_reflns_limit_k_max 21
_diffrn_reflns_limit_k_min -1
_diffrn_reflns_limit_l_max 12
_diffrn_reflns_limit_l_min -1
_diffrn_reflns_number 4881
_diffrn_reflns_theta_max 27.49
_diffrn_reflns_theta_min 1.95
_diffrn_standards_decay_% 0
_diffrn_standards_interval_count 97
_diffrn_standards_number 3
_exptl_crystal_colour colorless.
_exptl_crystal_density_diffrn 1.202
_exptl_crystal_description Prism
_exptl_crystal_preparation benzene/ethanol
_exptl_crystal_size_max 0.38
_exptl_crystal_size_mid 0.35
_exptl_crystal_size_min 0.08
_refine_diff_density_max 0.225
_refine_diff_density_min -0.185
_refine_diff_density_rms 0.037
_refine_ls_extinction_coef ?
_refine_ls_extinction_method none
_refine_ls_goodness_of_fit_all 0.826
_refine_ls_goodness_of_fit_obs 1.094
_refine_ls_hydrogen_treatment 'all hydrogen parameters refined'
_refine_ls_matrix_type full
_refine_ls_number_parameters 289
_refine_ls_number_reflns 3888
_refine_ls_number_restraints 0
_refine_ls_restrained_S_all 0.842
_refine_ls_restrained_S_obs 1.094
_refine_ls_R_factor_all 0.1306
_refine_ls_R_factor_gt 5.22
_refine_ls_R_factor_obs 0.0522
_refine_ls_shift/esd_max 0.000
_refine_ls_shift/esd_mean 0.000
_refine_ls_structure_factor_coef Fsqd
_refine_ls_weighting_details 'w=1/[\s^2^(Fo^2^)+(0.0611P)^2^+0.0000P] where P=(Fo^2^+2Fc^2^)/3'
_refine_ls_weighting_scheme calc
_refine_ls_wR_factor_all 0.1372
_refine_ls_wR_factor_gt 5.22
_refine_ls_wR_factor_obs 0.1119
_reflns_number_observed 1691
_reflns_number_total 3889
_reflns_observed_criterion >2sigma(I)
_cod_depositor_comments
;
The following automatic conversions were performed:

'_refine_ls_weighting_scheme' value 'calc
w=1/[\s^2^(Fo^2^)+(0.0611P)^2^+0.0000P] where P=(Fo^2^+2Fc^2^)/3' was
changed to 'calc'. New tag '_refine_ls_weighting_details' was
created. The value of the new tag was set to
'w=1/[\s^2^(Fo^2^)+(0.0611P)^2^+0.0000P] where P=(Fo^2^+2Fc^2^)/3'.

Automatic conversion script
Id: cif_fix_values 3143 2015-03-26 13:38:13Z robertas 
;
_cod_database_code 5000383

loop_
_symmetry_equiv_pos_site_id
_symmetry_equiv_pos_as_xyz
1 x,y,z
2 1/2+x,y,-z
3 1/2+x,1/2-y,1/2+z
4 -x,1/2+y,1/2+z
5 -x,-y,-z
6 -1/2-x,-y,z
7 -1/2-x,-1/2+y,-1/2-z
8 x,-1/2-y,-1/2-z

loop_
_atom_site_aniso_label
_atom_site_aniso_U_11
_atom_site_aniso_U_22
_atom_site_aniso_U_33
_atom_site_aniso_U_23
_atom_site_aniso_U_13
_atom_site_aniso_U_12
C1 0.030(2) 0.043(2) 0.063(2) -0.002(2) 0.000 0.000
C2 0.038(1) 0.049(1) 0.053(2) -0.003(1) -0.007(1) 0.002(1)
C3 0.042(1) 0.039(1) 0.038(1) 0.003(1) -0.001(1) 0.002(1)
C4 0.035(2) 0.026(1) 0.048(2) 0.001(1) 0.000 0.000
C5 0.030(2) 0.036(2) 0.041(2) 0.006(2) 0.000 0.000
C6 0.035(1) 0.040(1) 0.048(1) 0.012(1) 0.001(1) 0.007(1)
C7 0.031(1) 0.033(1) 0.050(1) 0.007(1) 0.005(1) 0.002(1)
C8 0.029(2) 0.029(2) 0.049(2) 0.003(2) 0.000 0.000
C9 0.041(2) 0.024(1) 0.047(2) 0.008(1) 0.000 0.000
C10 0.034(1) 0.034(1) 0.049(1) 0.008(1) 0.003(1) -0.001(1)
C11 0.038(1) 0.040(1) 0.048(1) 0.000(1) 0.004(1) -0.006(1)
C12 0.035(2) 0.043(2) 0.046(2) 0.004(2) 0.000 0.000
C13 0.033(2) 0.066(2) 0.032(2) -0.003(2) 0.000 0.000
C14 0.041(1) 0.064(2) 0.055(2) -0.004(2) -0.001(1) -0.007(1)
C15 0.047(2) 0.085(2) 0.074(2) -0.006(2) 0.000(2) -0.021(2)
C16 0.033(2) 0.119(4) 0.081(3) -0.018(3) 0.000 0.000
C17 0.033(1) 0.039(1) 0.059(2) 0.019(1) 0.007(1) 0.006(1)
C18 0.054(2) 0.044(1) 0.091(2) 0.022(2) 0.033(2) 0.015(1)
C19 0.088(2) 0.046(2) 0.157(3) 0.040(2) 0.070(2) 0.026(2)
C20 0.078(2) 0.059(2) 0.161(3) 0.061(2) 0.067(2) 0.028(2)
C21 0.065(2) 0.065(2) 0.113(3) 0.039(2) 0.053(2) 0.019(2)
C22 0.047(1) 0.044(1) 0.077(2) 0.018(1) 0.021(1) 0.012(1)
C23 0.036(1) 0.036(1) 0.063(2) 0.000(1) 0.004(1) -0.002(1)
C24 0.056(1) 0.041(1) 0.069(2) 0.001(1) 0.016(1) -0.003(1)
C25 0.073(2) 0.066(2) 0.082(2) -0.017(2) 0.034(2) -0.004(2)
C26 0.078(2) 0.047(2) 0.101(2) -0.023(2) 0.021(2) 0.004(1)
C27 0.076(2) 0.035(2) 0.124(3) -0.011(2) 0.027(2) -0.008(1)
C28 0.054(2) 0.039(1) 0.102(2) -0.002(2) 0.024(2) -0.007(1)

loop_
_atom_site_label
_atom_site_type_symbol
_atom_site_fract_x
_atom_site_fract_y
_atom_site_fract_z
_atom_site_U_iso_or_equiv
_atom_site_thermal_displace_type
_atom_site_occupancy
_atom_site_calc_flag
_atom_site_refinement_flags
_atom_site_disorder_group
C1 C 0.0170(2) 0.2500 0.7500 0.045(1) Uani 1 d S .
H1 H -0.0268(15) 0.2500 0.7500 0.063(10) Uiso 1 d S .
C2 C 0.0498(1) 0.2645(1) 0.6310(3) 0.046(1) Uani 1 d . .
H2 H 0.0298(11) 0.2733(14) 0.5406(28) 0.077(8) Uiso 1 d . .
C3 C 0.1156(1) 0.2641(1) 0.6294(2) 0.040(1) Uani 1 d . .
H3 H 0.1387(9) 0.2729(11) 0.5473(22) 0.044(6) Uiso 1 d . .
C4 C 0.1504(1) 0.2500 0.7500 0.036(1) Uani 1 d S .
C5 C 0.2204(1) 0.2500 0.7500 0.036(1) Uani 1 d S .
C6 C 0.2553(1) 0.3047(1) 0.6717(2) 0.041(1) Uani 1 d . .
H6 H 0.2330(9) 0.3466(12) 0.6157(19) 0.043(6) Uiso 1 d . .
C7 C 0.3219(1) 0.3063(1) 0.6707(2) 0.038(1) Uani 1 d . .
C8 C 0.3561(1) 0.2500 0.7500 0.036(1) Uani 1 d S .
C9 C 0.4286(1) 0.2500 0.7500 0.037(1) Uani 1 d S .
C10 C 0.4616(1) 0.3157(1) 0.8043(2) 0.039(1) Uani 1 d . .
C11 C 0.5286(1) 0.3149(1) 0.8028(2) 0.042(1) Uani 1 d . .
H11 H 0.5513(9) 0.3629(12) 0.8480(21) 0.053(6) Uiso 1 d . .
C12 C 0.5629(1) 0.2500 0.7500 0.041(1) Uani 1 d S .
C13 C 0.6349(1) 0.2500 0.7500 0.044(1) Uani 1 d S .
C14 C 0.6691(1) 0.3209(2) 0.7334(3) 0.054(1) Uani 1 d . .
H14 H 0.6459(10) 0.3694(13) 0.7132(24) 0.060(7) Uiso 1 d . .
C15 C 0.7351(1) 0.3205(2) 0.7330(3) 0.069(1) Uani 1 d . .
H15 H 0.7563(12) 0.3703(14) 0.7098(27) 0.082(9) Uiso 1 d . .
C16 C 0.7679(2) 0.2500 0.7500 0.078(1) Uani 1 d S .
H16 H 0.8102(17) 0.2500 0.7500 0.068(11) Uiso 1 d S .
C17 C 0.3527(1) 0.3699(1) 0.5852(2) 0.044(1) Uani 1 d . .
C18 C 0.3326(1) 0.4491(1) 0.6006(3) 0.063(1) Uani 1 d . .
H18 H 0.3001(11) 0.4620(13) 0.6743(24) 0.070(7) Uiso 1 d . .
C19 C 0.3598(1) 0.5095(2) 0.5230(4) 0.097(1) Uani 1 d . .
H19 H 0.3480(12) 0.5644(18) 0.5452(30) 0.103(10) Uiso 1 d . .
C20 C 0.4066(1) 0.4933(2) 0.4307(4) 0.099(1) Uani 1 d . .
H20 H 0.4246(14) 0.5400(18) 0.3805(30) 0.114(11) Uiso 1 d . .
C21 C 0.4261(1) 0.4154(2) 0.4124(3) 0.081(1) Uani 1 d . .
H21 H 0.4563(11) 0.4059(15) 0.3514(24) 0.064(8) Uiso 1 d . .
C22 C 0.3996(1) 0.3540(2) 0.4890(3) 0.056(1) Uani 1 d . .
H22 H 0.4134(10) 0.2976(13) 0.4757(23) 0.059(7) Uiso 1 d . .
C23 C 0.4299(1) 0.3883(1) 0.8656(2) 0.045(1) Uani 1 d . .
C24 C 0.3802(1) 0.3838(2) 0.9605(3) 0.055(1) Uani 1 d . .
H24 H 0.3628(9) 0.3302(13) 0.9896(21) 0.052(6) Uiso 1 d . .
C25 C 0.3509(1) 0.4519(2) 1.0100(3) 0.074(1) Uani 1 d . .
H25 H 0.3182(11) 0.4466(14) 1.0692(25) 0.065(8) Uiso 1 d . .
C26 C 0.3715(2) 0.5282(2) 0.9681(3) 0.076(1) Uani 1 d . .
H26 H 0.3467(12) 0.5733(17) 0.9938(28) 0.088(9) Uiso 1 d . .
C27 C 0.4212(1) 0.5335(2) 0.8817(4) 0.078(1) Uani 1 d . .
H27 H 0.4331(12) 0.5844(17) 0.8511(26) 0.083(9) Uiso 1 d . .
C28 C 0.4507(1) 0.4649(1) 0.8286(3) 0.065(1) Uani 1 d . .
H28 H 0.4880(11) 0.4683(14) 0.7612(25) 0.078(8) Uiso 1 d . .

loop_
_atom_type_symbol
_atom_type_radius_bond
C 0.68
H 0.23

loop_
_geom_bond_atom_site_label_1
_geom_bond_atom_site_label_2
_geom_bond_distance
_geom_bond_site_symmetry_2
_geom_bond_publ_flag
C1 C2 1.367(3) . yes
C2 C3 1.375(3) . yes
C3 C4 1.402(2) . yes
C4 C5 1.465(4) . yes
C5 C6 1.391(2) . yes
C6 C7 1.394(3) . yes
C7 C8 1.406(2) . yes
C7 C17 1.489(3) . yes
C8 C9 1.515(4) . yes
C9 C10 1.394(2) . yes
C10 C11 1.400(3) . yes
C10 C23 1.499(3) . yes
C11 C12 1.391(2) . yes
C12 C13 1.506(4) . yes
C13 C14 1.385(3) . yes
C14 C15 1.381(3) . yes
C15 C16 1.365(3) . yes
C17 C18 1.387(3) . yes
C17 C22 1.382(3) . yes
C18 C19 1.378(3) . yes
C19 C20 1.355(4) . yes
C20 C21 1.367(4) . yes
C21 C22 1.378(3) . yes
C23 C24 1.393(3) . yes
C23 C28 1.389(3) . yes
C24 C25 1.373(3) . yes
C25 C26 1.397(4) . yes
C26 C27 1.340(4) . yes
C27 C28 1.394(3) . yes
C1 H1 0.92(3) . ?
C2 H2 0.99(3) . ?
C3 H3 0.95(2) . ?
C6 H6 1.00(2) . ?
C11 H11 1.03(2) . ?
C14 H14 0.96(2) . ?
C15 H15 0.96(2) . ?
C16 H16 0.89(3) . ?
C18 H18 1.01(2) . ?
C19 H19 0.97(3) . ?
C20 H20 0.99(3) . ?
C21 H21 0.88(2) . ?
C22 H22 0.99(2) . ?
C24 H24 1.00(2) . ?
C25 H25 0.90(2) . ?
C26 H26 0.94(3) . ?
C27 H27 0.93(3) . ?
C28 H28 1.02(2) . ?
